data_1563286
loop_
_publ_author_name
'Lei, Xiao-Wu'

_publ_section_title
;
 K2Mg5&#x2212;xSn3 and K3Mg18Tt11 (Tt=Sn, pb) with two types of Mg--Sn/Pb
 frameworks
;
_journal_issue 4
_journal_name_full 'Journal of Solid State Chemistry'
_journal_page_first 852
_journal_page_last 858
_journal_paper_doi 10.1016/j.jssc.2011.02.003
_journal_volume 184
_journal_year 2011
_chemical_formula_sum 'K2 Mg4.72 Sn3'
_chemical_formula_weight 549.01
_space_group_IT_number 139
_space_group_name_Hall '-I 4 2'
_space_group_name_H-M_alt 'I 4/m m m'
_symmetry_cell_setting tetragonal
_symmetry_space_group_name_H-M 'I 4/m m m'
_atom_sites_solution_hydrogens .
_atom_sites_solution_primary direct
_atom_sites_solution_secondary difmap
_cell_angle_alpha 90.00
_cell_angle_beta 90.00
_cell_angle_gamma 90.00
_cell_formula_units_Z 2
_cell_length_a 4.9461(4)
_cell_length_b 4.9461(4)
_cell_length_c 23.403(3)
_cell_measurement_temperature 293(2)
_cell_volume 572.53(10)
_computing_cell_refinement 'CrystalClear (Rigaku Corp., 2000)'
_computing_data_collection 'CrystalClear (Rigaku Corp., 2000)'
_computing_data_reduction 'CrystalClear (Rigaku Corp., 2000)'
_computing_structure_refinement 'SHELXL-97 (Sheldrick, 1997)'
_computing_structure_solution 'SHELXS-97 (Sheldrick, 1990)'
_diffrn_ambient_temperature 293(2)
_diffrn_measured_fraction_theta_full 0.988
_diffrn_measured_fraction_theta_max 0.988
_diffrn_measurement_device_type 'Mercury70 (2x2 bin mode)'
_diffrn_measurement_method CCD_Profile_fitting
_diffrn_radiation_monochromator graphite
_diffrn_radiation_source 'fine-focus sealed tube'
_diffrn_radiation_type MoK\a
_diffrn_radiation_wavelength 0.71073
_diffrn_reflns_av_R_equivalents 0.0353
_diffrn_reflns_av_sigmaI/netI 0.0198
_diffrn_reflns_limit_h_max 6
_diffrn_reflns_limit_h_min -5
_diffrn_reflns_limit_k_max 6
_diffrn_reflns_limit_k_min -6
_diffrn_reflns_limit_l_max 26
_diffrn_reflns_limit_l_min -30
_diffrn_reflns_number 2067
_diffrn_reflns_theta_full 27.44
_diffrn_reflns_theta_max 27.44
_diffrn_reflns_theta_min 3.48
_exptl_absorpt_coefficient_mu 7.409
_exptl_absorpt_correction_T_max 0.4761
_exptl_absorpt_correction_T_min 0.0712
_exptl_absorpt_correction_type multi-scan
_exptl_crystal_colour Gray
_exptl_crystal_density_diffrn 3.185
_exptl_crystal_density_method 'not measured'
_exptl_crystal_description sheet
_exptl_crystal_F_000 489
_exptl_crystal_size_max 0.4000
_exptl_crystal_size_mid 0.4000
_exptl_crystal_size_min 0.1000
_refine_diff_density_max 0.928
_refine_diff_density_min -1.121
_refine_diff_density_rms 0.148
_refine_ls_extinction_coef 0.0012(8)
_refine_ls_extinction_expression Fc^*^=kFc[1+0.001xFc^2^\l^3^/sin(2\q)]^-1/4^
_refine_ls_extinction_method SHELXL
_refine_ls_goodness_of_fit_ref 1.107
_refine_ls_hydrogen_treatment none
_refine_ls_matrix_type full
_refine_ls_number_parameters 16
_refine_ls_number_reflns 240
_refine_ls_number_restraints 0
_refine_ls_restrained_S_all 1.107
_refine_ls_R_factor_all 0.0245
_refine_ls_R_factor_gt 0.0241
_refine_ls_shift/su_max 0.000
_refine_ls_shift/su_mean 0.000
_refine_ls_structure_factor_coef Fsqd
_refine_ls_weighting_details 'calc w=1/[\s^2^(Fo^2^)+(0.0375P)^2^+2.1698P] where P=(Fo^2^+2Fc^2^)/3'
_refine_ls_weighting_scheme calc
_refine_ls_wR_factor_gt 0.0617
_refine_ls_wR_factor_ref 0.0620
_reflns_number_gt 236
_reflns_number_total 240
_reflns_threshold_expression >2sigma(I)
_cod_data_source_file JSSC-2011-184-852.CIF
_cod_data_source_block K2Mg4.72Sn3
_cod_depositor_comments
;
The following automatic conversions were performed:

data item '_exptl_absorpt_correction_type' value 'Multi-scan' was
changed to 'multi-scan' in accordance with the built-in table derived
from the CIF Core dictionary named 'cif_core.dic' version 2.4.5 last
updated on 2014-11-21.

Automatic conversion script
Id: cif_fix_values 8369 2020-08-20 11:38:08Z andrius 
;
_cod_original_cell_volume 572.52(10)
_cod_original_sg_symbol_H-M I4/mmm
_cod_database_code 1563286

loop_
_symmetry_equiv_pos_as_xyz
'x, y, z'
'-x, -y, z'
'-y, x, z'
'y, -x, z'
'-x, y, -z'
'x, -y, -z'
'y, x, -z'
'-y, -x, -z'
'x+1/2, y+1/2, z+1/2'
'-x+1/2, -y+1/2, z+1/2'
'-y+1/2, x+1/2, z+1/2'
'y+1/2, -x+1/2, z+1/2'
'-x+1/2, y+1/2, -z+1/2'
'x+1/2, -y+1/2, -z+1/2'
'y+1/2, x+1/2, -z+1/2'
'-y+1/2, -x+1/2, -z+1/2'
'-x, -y, -z'
'x, y, -z'
'y, -x, -z'
'-y, x, -z'
'x, -y, z'
'-x, y, z'
'-y, -x, z'
'y, x, z'
'-x+1/2, -y+1/2, -z+1/2'
'x+1/2, y+1/2, -z+1/2'
'y+1/2, -x+1/2, -z+1/2'
'-y+1/2, x+1/2, -z+1/2'
'x+1/2, -y+1/2, z+1/2'
'-x+1/2, y+1/2, z+1/2'
'-y+1/2, -x+1/2, z+1/2'
'y+1/2, x+1/2, z+1/2'

loop_
_atom_site_label
_atom_site_type_symbol
_atom_site_fract_x
_atom_site_fract_y
_atom_site_fract_z
_atom_site_U_iso_or_equiv
_atom_site_adp_type
_atom_site_occupancy
_atom_site_symmetry_multiplicity
_atom_site_calc_flag
_atom_site_refinement_flags
_atom_site_disorder_assembly
_atom_site_disorder_group
K1 K 0.0000 0.0000 0.19932(9) 0.0270(5) Uani 1 8 d S . .
Mg1 Mg 0.5000 0.0000 0.07880(8) 0.0243(5) Uani 1 4 d S . .
Mg2 Mg 0.5000 0.5000 0.0000 0.0268(13) Uani 0.72 16 d SP . .
Sn1 Sn 0.0000 0.0000 0.0000 0.0158(3) Uani 1 16 d S . .
Sn2 Sn 0.5000 0.5000 0.14090(3) 0.0227(3) Uani 1 8 d S . .

loop_
_atom_site_aniso_label
_atom_site_aniso_U_11
_atom_site_aniso_U_22
_atom_site_aniso_U_33
_atom_site_aniso_U_23
_atom_site_aniso_U_13
_atom_site_aniso_U_12
K1 0.0265(7) 0.0265(7) 0.0280(10) 0.000 0.000 0.000
Mg1 0.0199(10) 0.0272(11) 0.0258(10) 0.000 0.000 0.000
Mg2 0.030(2) 0.030(2) 0.020(2) 0.000 0.000 0.000
Sn1 0.0148(3) 0.0148(3) 0.0179(4) 0.000 0.000 0.000
Sn2 0.0132(3) 0.0132(3) 0.0417(4) 0.000 0.000 0.000

loop_
_atom_type_symbol
_atom_type_description
_atom_type_scat_dispersion_real
_atom_type_scat_dispersion_imag
_atom_type_scat_source
Mg Mg 0.0486 0.0363 'International Tables Vol C Tables 4.2.6.8 and 6.1.1.4'
K K 0.2009 0.2494 'International Tables Vol C Tables 4.2.6.8 and 6.1.1.4'
Sn Sn -0.6537 1.4246 'International Tables Vol C Tables 4.2.6.8 and 6.1.1.4'

loop_
_geom_angle_atom_site_label_1
_geom_angle_atom_site_label_2
_geom_angle_atom_site_label_3
_geom_angle
_geom_angle_site_symmetry_1
_geom_angle_site_symmetry_3
Sn2 K1 Mg1 138.76(3) 25 3_545
Sn2 K1 Mg1 138.76(3) 25 1_455
Mg1 K1 Mg1 55.57(4) 3_545 1_455
Sn2 K1 Mg1 138.76(3) 25 3
Mg1 K1 Mg1 82.49(6) 3_545 3
Mg1 K1 Mg1 55.57(4) 1_455 3
Sn2 K1 Mg1 138.76(3) 25 .
Mg1 K1 Mg1 55.57(4) 3_545 .
Mg1 K1 Mg1 82.49(6) 1_455 .
Mg1 K1 Mg1 55.57(4) 3 .
Sn2 K1 Sn2 111.35(3) 25 1_445
Mg1 K1 Sn2 44.933(16) 3_545 1_445
Mg1 K1 Sn2 44.933(16) 1_455 1_445
Mg1 K1 Sn2 99.23(4) 3 1_445
Mg1 K1 Sn2 99.23(4) . 1_445
Sn2 K1 Sn2 111.35(3) 25 .
Mg1 K1 Sn2 99.23(4) 3_545 .
Mg1 K1 Sn2 99.23(4) 1_455 .
Mg1 K1 Sn2 44.933(16) 3 .
Mg1 K1 Sn2 44.933(16) . .
Sn2 K1 Sn2 137.30(6) 1_445 .
Sn2 K1 Sn2 111.35(3) 25 1_455
Mg1 K1 Sn2 99.23(4) 3_545 1_455
Mg1 K1 Sn2 44.933(16) 1_455 1_455
Mg1 K1 Sn2 44.933(16) 3 1_455
Mg1 K1 Sn2 99.23(4) . 1_455
Sn2 K1 Sn2 82.38(2) 1_445 1_455
Sn2 K1 Sn2 82.38(2) . 1_455
Sn2 K1 Sn2 111.35(3) 25 1_545
Mg1 K1 Sn2 44.933(16) 3_545 1_545
Mg1 K1 Sn2 99.23(4) 1_455 1_545
Mg1 K1 Sn2 99.23(4) 3 1_545
Mg1 K1 Sn2 44.933(16) . 1_545
Sn2 K1 Sn2 82.38(2) 1_445 1_545
Sn2 K1 Sn2 82.38(2) . 1_545
Sn2 K1 Sn2 137.30(6) 1_455 1_545
Sn2 K1 K1 55.85(5) 25 25
Mg1 K1 K1 143.89(3) 3_545 25
Mg1 K1 K1 143.89(3) 1_455 25
Mg1 K1 K1 92.08(3) 3 25
Mg1 K1 K1 92.08(3) . 25
Sn2 K1 K1 167.20(7) 1_445 25
Sn2 K1 K1 55.50(2) . 25
Sn2 K1 K1 101.792(6) 1_455 25
Sn2 K1 K1 101.792(6) 1_545 25
Sn2 K1 K1 55.85(5) 25 25_445
Mg1 K1 K1 92.08(3) 3_545 25_445
Mg1 K1 K1 92.08(3) 1_455 25_445
Mg1 K1 K1 143.89(3) 3 25_445
Mg1 K1 K1 143.89(3) . 25_445
Sn2 K1 K1 55.50(2) 1_445 25_445
Sn2 K1 K1 167.20(7) . 25_445
Sn2 K1 K1 101.792(6) 1_455 25_445
Sn2 K1 K1 101.792(6) 1_545 25_445
K1 K1 K1 111.71(9) 25 25_445
Sn2 K1 K1 55.85(5) 25 25_545
Mg1 K1 K1 92.08(3) 3_545 25_545
Mg1 K1 K1 143.89(3) 1_455 25_545
Mg1 K1 K1 143.89(3) 3 25_545
Mg1 K1 K1 92.08(3) . 25_545
Sn2 K1 K1 101.792(6) 1_445 25_545
Sn2 K1 K1 101.792(6) . 25_545
Sn2 K1 K1 167.20(7) 1_455 25_545
Sn2 K1 K1 55.50(2) 1_545 25_545
K1 K1 K1 71.63(4) 25 25_545
K1 K1 K1 71.63(4) 25_445 25_545
Sn2 Mg1 Sn2 119.12(7) . 1_545
Sn2 Mg1 Mg2 173.73(6) . 1_545
Sn2 Mg1 Mg2 67.153(14) 1_545 1_545
Sn2 Mg1 Sn1 107.630(9) . .
Sn2 Mg1 Sn1 107.630(9) 1_545 .
Mg2 Mg1 Sn1 69.06(3) 1_545 .
Sn2 Mg1 Mg2 67.153(14) . .
Sn2 Mg1 Mg2 173.73(6) 1_545 .
Mg2 Mg1 Mg2 106.58(6) 1_545 .
Sn1 Mg1 Mg2 69.06(3) . .
Sn2 Mg1 Sn1 107.630(9) . 1_655
Sn2 Mg1 Sn1 107.630(9) 1_545 1_655
Mg2 Mg1 Sn1 69.06(3) 1_545 1_655
Sn1 Mg1 Sn1 106.58(6) . 1_655
Mg2 Mg1 Sn1 69.06(3) . 1_655
Sn2 Mg1 Mg1 52.437(16) . 3_655
Sn2 Mg1 Mg1 127.563(16) 1_545 3_655
Mg2 Mg1 Mg1 124.531(15) 1_545 3_655
Sn1 Mg1 Mg1 124.531(15) . 3_655
Mg2 Mg1 Mg1 55.469(15) . 3_655
Sn1 Mg1 Mg1 55.469(15) 1_655 3_655
Sn2 Mg1 Mg1 127.563(16) . 3_545
Sn2 Mg1 Mg1 52.437(16) 1_545 3_545
Mg2 Mg1 Mg1 55.469(15) 1_545 3_545
Sn1 Mg1 Mg1 55.469(15) . 3_545
Mg2 Mg1 Mg1 124.531(15) . 3_545
Sn1 Mg1 Mg1 124.531(15) 1_655 3_545
Mg1 Mg1 Mg1 180.0 3_655 3_545
Sn2 Mg1 Mg1 127.563(16) . 3_645
Sn2 Mg1 Mg1 52.437(16) 1_545 3_645
Mg2 Mg1 Mg1 55.469(15) 1_545 3_645
Sn1 Mg1 Mg1 124.531(15) . 3_645
Mg2 Mg1 Mg1 124.531(15) . 3_645
Sn1 Mg1 Mg1 55.469(15) 1_655 3_645
Mg1 Mg1 Mg1 90.0 3_655 3_645
Mg1 Mg1 Mg1 90.0 3_545 3_645
Sn2 Mg1 Mg1 52.437(16) . 3
Sn2 Mg1 Mg1 127.563(16) 1_545 3
Mg2 Mg1 Mg1 124.531(15) 1_545 3
Sn1 Mg1 Mg1 55.469(15) . 3
Mg2 Mg1 Mg1 55.469(15) . 3
Sn1 Mg1 Mg1 124.531(15) 1_655 3
Mg1 Mg1 Mg1 90.0 3_655 3
Mg1 Mg1 Mg1 90.0 3_545 3
Mg1 Mg1 Mg1 180.0 3_645 3
Sn2 Mg1 Mg1 120.44(4) . 17_655
Sn2 Mg1 Mg1 120.44(4) 1_545 17_655
Mg2 Mg1 Mg1 53.29(3) 1_545 17_655
Sn1 Mg1 Mg1 53.29(3) . 17_655
Mg2 Mg1 Mg1 53.29(3) . 17_655
Sn1 Mg1 Mg1 53.29(3) 1_655 17_655
Mg1 Mg1 Mg1 90.0 3_655 17_655
Mg1 Mg1 Mg1 90.0 3_545 17_655
Mg1 Mg1 Mg1 90.0 3_645 17_655
Mg1 Mg1 Mg1 90.0 3 17_655
Sn2 Mg1 K1 67.61(3) . 1_655
Sn2 Mg1 K1 67.61(3) 1_545 1_655
Mg2 Mg1 K1 116.710(14) 1_545 1_655
Sn1 Mg1 K1 167.96(5) . 1_655
Mg2 Mg1 K1 116.710(14) . 1_655
Sn1 Mg1 K1 85.47(2) 1_655 1_655
Mg1 Mg1 K1 62.214(18) 3_655 1_655
Mg1 Mg1 K1 117.786(18) 3_545 1_655
Mg1 Mg1 K1 62.214(18) 3_645 1_655
Mg1 Mg1 K1 117.786(18) 3 1_655
Mg1 Mg1 K1 138.76(3) 17_655 1_655
Mg1 Mg2 Mg1 180.00(6) 19_565 3_655
Mg1 Mg2 Mg1 69.06(3) 19_565 17_655
Mg1 Mg2 Mg1 110.94(3) 3_655 17_655
Mg1 Mg2 Mg1 110.94(3) 19_565 1_565
Mg1 Mg2 Mg1 69.06(3) 3_655 1_565
Mg1 Mg2 Mg1 180.00(6) 17_655 1_565
Mg1 Mg2 Mg1 110.94(3) 19_565 .
Mg1 Mg2 Mg1 69.06(3) 3_655 .
Mg1 Mg2 Mg1 73.42(6) 17_655 .
Mg1 Mg2 Mg1 106.58(6) 1_565 .
Mg1 Mg2 Mg1 106.58(6) 19_565 19_665
Mg1 Mg2 Mg1 73.42(6) 3_655 19_665
Mg1 Mg2 Mg1 69.06(3) 17_655 19_665
Mg1 Mg2 Mg1 110.94(3) 1_565 19_665
Mg1 Mg2 Mg1 110.94(3) . 19_665
Mg1 Mg2 Mg1 69.06(3) 19_565 17_665
Mg1 Mg2 Mg1 110.94(3) 3_655 17_665
Mg1 Mg2 Mg1 106.58(6) 17_655 17_665
Mg1 Mg2 Mg1 73.42(6) 1_565 17_665
Mg1 Mg2 Mg1 180.00(6) . 17_665
Mg1 Mg2 Mg1 69.06(3) 19_665 17_665
Mg1 Mg2 Mg1 73.42(6) 19_565 3
Mg1 Mg2 Mg1 106.58(6) 3_655 3
Mg1 Mg2 Mg1 110.94(3) 17_655 3
Mg1 Mg2 Mg1 69.06(3) 1_565 3
Mg1 Mg2 Mg1 69.06(3) . 3
Mg1 Mg2 Mg1 180.00(6) 19_665 3
Mg1 Mg2 Mg1 110.94(3) 17_665 3
Mg1 Mg2 Sn2 53.29(3) 19_565 17_665
Mg1 Mg2 Sn2 126.71(3) 3_655 17_665
Mg1 Mg2 Sn2 53.29(3) 17_655 17_665
Mg1 Mg2 Sn2 126.71(3) 1_565 17_665
Mg1 Mg2 Sn2 126.71(3) . 17_665
Mg1 Mg2 Sn2 53.29(3) 19_665 17_665
Mg1 Mg2 Sn2 53.29(3) 17_665 17_665
Mg1 Mg2 Sn2 126.71(3) 3 17_665
Mg1 Mg2 Sn2 126.71(3) 19_565 .
Mg1 Mg2 Sn2 53.29(3) 3_655 .
Mg1 Mg2 Sn2 126.71(3) 17_655 .
Mg1 Mg2 Sn2 53.29(3) 1_565 .
Mg1 Mg2 Sn2 53.29(3) . .
Mg1 Mg2 Sn2 126.71(3) 19_665 .
Mg1 Mg2 Sn2 126.71(3) 17_665 .
Mg1 Mg2 Sn2 53.29(3) 3 .
Sn2 Mg2 Sn2 180.0 17_665 .
Mg1 Mg2 Sn1 55.469(15) 19_565 .
Mg1 Mg2 Sn1 124.531(15) 3_655 .
Mg1 Mg2 Sn1 55.469(15) 17_655 .
Mg1 Mg2 Sn1 124.531(15) 1_565 .
Mg1 Mg2 Sn1 55.469(15) . .
Mg1 Mg2 Sn1 124.531(15) 19_665 .
Mg1 Mg2 Sn1 124.531(15) 17_665 .
Mg1 Mg2 Sn1 55.469(15) 3 .
Sn2 Mg2 Sn1 90.0 17_665 .
Sn2 Mg2 Sn1 90.0 . .
Mg1 Mg2 Sn1 124.531(15) 19_565 1_665
Mg1 Mg2 Sn1 55.469(15) 3_655 1_665
Mg1 Mg2 Sn1 124.531(15) 17_655 1_665
Mg1 Mg2 Sn1 55.469(15) 1_565 1_665
Mg1 Mg2 Sn1 124.531(15) . 1_665
Mg1 Mg2 Sn1 55.469(15) 19_665 1_665
Mg1 Mg2 Sn1 55.469(15) 17_665 1_665
Mg1 Mg2 Sn1 124.531(15) 3 1_665
Sn2 Mg2 Sn1 90.0 17_665 1_665
Sn2 Mg2 Sn1 90.0 . 1_665
Sn1 Mg2 Sn1 180.0 . 1_665
Mg1 Sn1 Mg1 110.94(3) . 19
Mg1 Sn1 Mg1 69.06(3) . 3
Mg1 Sn1 Mg1 180.00(6) 19 3
Mg1 Sn1 Mg1 180.00(6) . 17
Mg1 Sn1 Mg1 69.06(3) 19 17
Mg1 Sn1 Mg1 110.94(3) 3 17
Mg1 Sn1 Mg1 110.94(3) . 19_565
Mg1 Sn1 Mg1 106.58(6) 19 19_565
Mg1 Sn1 Mg1 73.42(6) 3 19_565
Mg1 Sn1 Mg1 69.06(3) 17 19_565
Mg1 Sn1 Mg1 73.42(6) . 17_655
Mg1 Sn1 Mg1 69.06(3) 19 17_655
Mg1 Sn1 Mg1 110.94(3) 3 17_655
Mg1 Sn1 Mg1 106.58(6) 17 17_655
Mg1 Sn1 Mg1 69.06(3) 19_565 17_655
Mg1 Sn1 Mg1 69.06(3) . 3_545
Mg1 Sn1 Mg1 73.42(6) 19 3_545
Mg1 Sn1 Mg1 106.58(6) 3 3_545
Mg1 Sn1 Mg1 110.94(3) 17 3_545
Mg1 Sn1 Mg1 180.00(6) 19_565 3_545
Mg1 Sn1 Mg1 110.94(3) 17_655 3_545
Mg1 Sn1 Mg1 106.58(6) . 1_455
Mg1 Sn1 Mg1 110.94(3) 19 1_455
Mg1 Sn1 Mg1 69.06(3) 3 1_455
Mg1 Sn1 Mg1 73.42(6) 17 1_455
Mg1 Sn1 Mg1 110.94(3) 19_565 1_455
Mg1 Sn1 Mg1 180.00(6) 17_655 1_455
Mg1 Sn1 Mg1 69.06(3) 3_545 1_455
Mg1 Sn1 Mg2 124.531(15) . 1_445
Mg1 Sn1 Mg2 55.469(15) 19 1_445
Mg1 Sn1 Mg2 124.531(15) 3 1_445
Mg1 Sn1 Mg2 55.469(15) 17 1_445
Mg1 Sn1 Mg2 124.531(15) 19_565 1_445
Mg1 Sn1 Mg2 124.531(15) 17_655 1_445
Mg1 Sn1 Mg2 55.469(15) 3_545 1_445
Mg1 Sn1 Mg2 55.469(15) 1_455 1_445
Mg1 Sn1 Mg2 55.469(15) . .
Mg1 Sn1 Mg2 124.531(15) 19 .
Mg1 Sn1 Mg2 55.469(15) 3 .
Mg1 Sn1 Mg2 124.531(15) 17 .
Mg1 Sn1 Mg2 55.469(15) 19_565 .
Mg1 Sn1 Mg2 55.469(15) 17_655 .
Mg1 Sn1 Mg2 124.531(15) 3_545 .
Mg1 Sn1 Mg2 124.531(15) 1_455 .
Mg2 Sn1 Mg2 180.0 1_445 .
Mg1 Sn1 Mg2 124.531(15) . 1_455
Mg1 Sn1 Mg2 124.531(15) 19 1_455
Mg1 Sn1 Mg2 55.469(15) 3 1_455
Mg1 Sn1 Mg2 55.469(15) 17 1_455
Mg1 Sn1 Mg2 55.469(15) 19_565 1_455
Mg1 Sn1 Mg2 124.531(15) 17_655 1_455
Mg1 Sn1 Mg2 124.531(15) 3_545 1_455
Mg1 Sn1 Mg2 55.469(15) 1_455 1_455
Mg2 Sn1 Mg2 90.0 1_445 1_455
Mg2 Sn1 Mg2 90.0 . 1_455
Mg1 Sn1 Mg2 55.469(15) . 1_545
Mg1 Sn1 Mg2 55.469(15) 19 1_545
Mg1 Sn1 Mg2 124.531(15) 3 1_545
Mg1 Sn1 Mg2 124.531(15) 17 1_545
Mg1 Sn1 Mg2 124.531(15) 19_565 1_545
Mg1 Sn1 Mg2 55.469(15) 17_655 1_545
Mg1 Sn1 Mg2 55.469(15) 3_545 1_545
Mg1 Sn1 Mg2 124.531(15) 1_455 1_545
Mg2 Sn1 Mg2 90.0 1_445 1_545
Mg2 Sn1 Mg2 90.0 . 1_545
Mg2 Sn1 Mg2 180.0 1_455 1_545
Mg1 Sn2 Mg1 75.13(3) 3 .
Mg1 Sn2 Mg1 119.12(7) 3 3_655
Mg1 Sn2 Mg1 75.13(3) . 3_655
Mg1 Sn2 Mg1 75.13(3) 3 1_565
Mg1 Sn2 Mg1 119.12(7) . 1_565
Mg1 Sn2 Mg1 75.13(3) 3_655 1_565
Mg1 Sn2 Mg2 59.56(4) 3 .
Mg1 Sn2 Mg2 59.56(4) . .
Mg1 Sn2 Mg2 59.56(4) 3_655 .
Mg1 Sn2 Mg2 59.56(4) 1_565 .
Mg1 Sn2 K1 120.44(4) 3 25
Mg1 Sn2 K1 120.44(4) . 25
Mg1 Sn2 K1 120.44(4) 3_655 25
Mg1 Sn2 K1 120.44(4) 1_565 25
Mg2 Sn2 K1 180.0 . 25
Mg1 Sn2 K1 138.786(11) 3 1_665
Mg1 Sn2 K1 138.786(11) . 1_665
Mg1 Sn2 K1 67.46(3) 3_655 1_665
Mg1 Sn2 K1 67.46(3) 1_565 1_665
Mg2 Sn2 K1 111.35(3) . 1_665
K1 Sn2 K1 68.65(3) 25 1_665
Mg1 Sn2 K1 67.46(3) 3 .
Mg1 Sn2 K1 67.46(3) . .
Mg1 Sn2 K1 138.786(11) 3_655 .
Mg1 Sn2 K1 138.786(11) 1_565 .
Mg2 Sn2 K1 111.35(3) . .
K1 Sn2 K1 68.65(3) 25 .
K1 Sn2 K1 137.30(6) 1_665 .
Mg1 Sn2 K1 67.46(3) 3 1_565
Mg1 Sn2 K1 138.786(11) . 1_565
Mg1 Sn2 K1 138.786(11) 3_655 1_565
Mg1 Sn2 K1 67.46(3) 1_565 1_565
Mg2 Sn2 K1 111.35(3) . 1_565
K1 Sn2 K1 68.65(3) 25 1_565
K1 Sn2 K1 82.38(2) 1_665 1_565
K1 Sn2 K1 82.38(2) . 1_565
Mg1 Sn2 K1 138.786(11) 3 1_655
Mg1 Sn2 K1 67.46(3) . 1_655
Mg1 Sn2 K1 67.46(3) 3_655 1_655
Mg1 Sn2 K1 138.786(11) 1_565 1_655
Mg2 Sn2 K1 111.35(3) . 1_655
K1 Sn2 K1 68.65(3) 25 1_655
K1 Sn2 K1 82.38(2) 1_665 1_655
K1 Sn2 K1 82.38(2) . 1_655
K1 Sn2 K1 137.30(6) 1_565 1_655

loop_
_geom_bond_atom_site_label_1
_geom_bond_atom_site_label_2
_geom_bond_distance
_geom_bond_site_symmetry_2
K1 Sn2 3.739(2) 25
K1 Mg1 3.751(2) 3_545
K1 Mg1 3.751(2) 1_455
K1 Mg1 3.751(2) 3
K1 Mg1 3.751(2) .
K1 Sn2 3.7552(8) 1_445
K1 Sn2 3.7552(8) .
K1 Sn2 3.7552(8) 1_455
K1 Sn2 3.7552(8) 1_545
K1 K1 4.226(2) 25
K1 K1 4.226(2) 25_445
K1 K1 4.226(2) 25_545
Mg1 Sn2 2.8685(11) .
Mg1 Sn2 2.8685(11) 1_545
Mg1 Mg2 3.0849(12) 1_545
Mg1 Sn1 3.0849(12) .
Mg1 Mg2 3.0849(12) .
Mg1 Sn1 3.0849(12) 1_655
Mg1 Mg1 3.4974(3) 3_655
Mg1 Mg1 3.4974(3) 3_545
Mg1 Mg1 3.4974(3) 3_645
Mg1 Mg1 3.4974(3) 3
Mg1 Mg1 3.688(4) 17_655
Mg1 K1 3.751(2) 1_655
Mg2 Mg1 3.0849(12) 19_565
Mg2 Mg1 3.0849(12) 3_655
Mg2 Mg1 3.0849(12) 17_655
Mg2 Mg1 3.0849(12) 1_565
Mg2 Mg1 3.0849(12) 19_665
Mg2 Mg1 3.0849(12) 17_665
Mg2 Mg1 3.0849(12) 3
Mg2 Sn2 3.2975(8) 17_665
Mg2 Sn2 3.2975(8) .
Mg2 Sn1 3.4974(3) .
Mg2 Sn1 3.4974(3) 1_665
Sn1 Mg1 3.0849(12) 19
Sn1 Mg1 3.0849(12) 3
Sn1 Mg1 3.0849(12) 17
Sn1 Mg1 3.0849(12) 19_565
Sn1 Mg1 3.0849(12) 17_655
Sn1 Mg1 3.0849(12) 3_545
Sn1 Mg1 3.0849(12) 1_455
Sn1 Mg2 3.4974(3) 1_445
Sn1 Mg2 3.4974(3) 1_455
Sn1 Mg2 3.4974(3) 1_545
Sn2 Mg1 2.8685(11) 3
Sn2 Mg1 2.8685(11) 3_655
Sn2 Mg1 2.8685(11) 1_565
Sn2 K1 3.739(2) 25
Sn2 K1 3.7552(8) 1_665
Sn2 K1 3.7552(8) 1_565
Sn2 K1 3.7552(8) 1_655
